data_7717052
loop_
_publ_author_name
'Lin, Na'
'Li, Yun-Xia'
'Liu, Yu'
'Sun, Kai-Qi'
'Zhang, Hong-Yan'
'Lei, Xiao-Wu'
'Chen, Zhi-Wei'

_publ_section_title
;
 Broadband blue light emissions of one-dimensional hybrid Cu(I) halides
 with ultrahigh anti -water stability.
;
_journal_issue 40
_journal_name_full 'Dalton transactions (Cambridge, England : 2003)'
_journal_page_first 16577
_journal_page_last 16584
_journal_paper_doi 10.1039/d4dt02072c
_journal_volume 53
_journal_year 2024
_chemical_formula_moiety 'Br2 Cu, C2 H7 N'
_chemical_formula_sum 'C2 H7 Br2 Cu N'
_chemical_formula_weight 268.45
_space_group_crystal_system monoclinic
_space_group_IT_number 14
_space_group_name_Hall '-P 2yn'
_space_group_name_H-M_alt 'P 1 21/n 1'
_atom_sites_solution_hydrogens geom
_audit_creation_date 2023-11-01
_audit_creation_method
;
Olex2 1.5
(compiled 2023.08.24 svn.re1ec1418 for OlexSys, GUI svn.r6817)
;
_audit_update_record
;
2024-07-02 deposited with the CCDC.	2024-09-18 downloaded from the CCDC.
;
_cell_angle_alpha 90
_cell_angle_beta 97.583(2)
_cell_angle_gamma 90
_cell_formula_units_Z 4
_cell_length_a 6.0905(3)
_cell_length_b 8.8163(5)
_cell_length_c 11.5467(6)
_cell_measurement_reflns_used 2728
_cell_measurement_temperature 273.15
_cell_measurement_theta_max 30.17
_cell_measurement_theta_min 2.92
_cell_volume 614.59(6)
_computing_cell_refinement 'SAINT V8.40A (Bruker, 2019)'
_computing_data_reduction 'SAINT V8.40A (Bruker, 2019)'
_computing_molecular_graphics 'Olex2 1.5 (Dolomanov et al., 2009)'
_computing_publication_material 'Olex2 1.5 (Dolomanov et al., 2009)'
_computing_structure_refinement 'SHELXL 2018/3 (Sheldrick, 2015)'
_computing_structure_solution 'SHELXT 2014/5 (Sheldrick, 2014)'
_diffrn_ambient_temperature 273.15
_diffrn_measured_fraction_theta_full 1.000
_diffrn_measured_fraction_theta_max 1.000
_diffrn_measurement_device_type 'Bruker APEX-II CCD'
_diffrn_measurement_method '\f and \w scans'
_diffrn_radiation_type MoK\a
_diffrn_radiation_wavelength 0.71073
_diffrn_reflns_av_R_equivalents 0.0483
_diffrn_reflns_av_unetI/netI 0.0306
_diffrn_reflns_Laue_measured_fraction_full 1.000
_diffrn_reflns_Laue_measured_fraction_max 1.000
_diffrn_reflns_limit_h_max 7
_diffrn_reflns_limit_h_min -7
_diffrn_reflns_limit_k_max 10
_diffrn_reflns_limit_k_min -10
_diffrn_reflns_limit_l_max 13
_diffrn_reflns_limit_l_min -13
_diffrn_reflns_number 6960
_diffrn_reflns_point_group_measured_fraction_full 1.000
_diffrn_reflns_point_group_measured_fraction_max 1.000
_diffrn_reflns_theta_full 25.024
_diffrn_reflns_theta_max 25.024
_diffrn_reflns_theta_min 2.916
_diffrn_source_current 30.0
_diffrn_source_power 1.5
_diffrn_source_voltage 50.0
_diffrn_standards_number 0
_exptl_absorpt_coefficient_mu 16.419
_exptl_absorpt_correction_T_max 0.7462
_exptl_absorpt_correction_T_min 0.4677
_exptl_absorpt_correction_type multi-scan
_exptl_absorpt_process_details
;
SADABS-2016/2 (Bruker,2016/2) was used for absorption correction.
wR2(int) was 0.1407 before and 0.0623 after correction.
The Ratio of minimum to maximum transmission is 0.6268.
The \l/2 correction factor is Not present.
;
_exptl_crystal_colour 'clear bluish colourless'
_exptl_crystal_colour_lustre clear
_exptl_crystal_colour_modifier bluish
_exptl_crystal_colour_primary colourless
_exptl_crystal_density_diffrn 2.901
_exptl_crystal_description block
_exptl_crystal_F_000 500
_exptl_crystal_size_max 0.12
_exptl_crystal_size_mid 0.11
_exptl_crystal_size_min 0.1
_refine_diff_density_max 0.469
_refine_diff_density_min -0.602
_refine_diff_density_rms 0.103
_refine_ls_extinction_coef 0.0193(6)
_refine_ls_extinction_expression Fc^*^=kFc[1+0.001xFc^2^\l^3^/sin(2\q)]^-1/4^
_refine_ls_extinction_method 'SHELXL-2018/3 (Sheldrick 2018)'
_refine_ls_goodness_of_fit_ref 1.044
_refine_ls_hydrogen_treatment constr
_refine_ls_matrix_type full
_refine_ls_number_parameters 57
_refine_ls_number_reflns 1097
_refine_ls_number_restraints 0
_refine_ls_restrained_S_all 1.044
_refine_ls_R_factor_all 0.0330
_refine_ls_R_factor_gt 0.0236
_refine_ls_shift/su_max 0.000
_refine_ls_shift/su_mean 0.000
_refine_ls_structure_factor_coef Fsqd
_refine_ls_weighting_details 'w=1/[\s^2^(Fo^2^)+(0.0172P)^2^+0.6003P] where P=(Fo^2^+2Fc^2^)/3'
_refine_ls_weighting_scheme calc
_refine_ls_wR_factor_gt 0.0488
_refine_ls_wR_factor_ref 0.0518
_reflns_Friedel_coverage 0.000
_reflns_number_gt 924
_reflns_number_total 1097
_reflns_threshold_expression 'I > 2\s(I)'
_cod_data_source_file d4dt02072c2.cif
_cod_data_source_block 231027_1248_0m_a
_cod_depositor_comments 'Adding full bibliography for 7717050--7717052.cif.'
_cod_database_code 7717052
_shelx_shelxl_version_number 2018/3
_shelx_space_group_comment
;
The symmetry employed for this shelxl refinement is uniquely defined
by the following loop, which should always be used as a source of
symmetry information in preference to the above space-group names.
They are only intended as comments.
;
_shelx_estimated_absorpt_t_max 0.291
_shelx_estimated_absorpt_t_min 0.243
_olex2_refinement_description
;
1. Fixed Uiso
 At 1.2 times of:
  All C(H,H) groups, All N(H,H,H) groups
2.a Secondary CH2 refined with riding coordinates:
 C1(H4,H5), C2(H7,H6)
2.b Idealised Me refined as rotating group:
 N1(H2,H3,H1)
;
_olex2_submission_special_instructions 'No special instructions were received'

loop_
_space_group_symop_operation_xyz
'x, y, z'
'-x+1/2, y+1/2, -z+1/2'
'-x, -y, -z'
'x-1/2, -y-1/2, z-1/2'

loop_
_atom_site_label
_atom_site_type_symbol
_atom_site_fract_x
_atom_site_fract_y
_atom_site_fract_z
_atom_site_U_iso_or_equiv
_atom_site_adp_type
_atom_site_occupancy
_atom_site_site_symmetry_order
_atom_site_calc_flag
_atom_site_refinement_flags_posn
_atom_site_refinement_flags_adp
_atom_site_refinement_flags_occupancy
_atom_site_disorder_assembly
_atom_site_disorder_group
Br2 Br 0.96432(7) -0.02604(6) 0.32698(4) 0.03435(17) Uani 1 1 d . . . . .
Br1 Br 0.50039(7) 0.21894(5) 0.48153(4) 0.03550(17) Uani 1 1 d . . . . .
Cu1 Cu 0.75475(10) -0.00156(7) 0.49561(6) 0.0450(2) Uani 1 1 d . . . . .
N1 N 0.0545(6) 0.3628(4) 0.2933(3) 0.0419(10) Uani 1 1 d . . . . .
H2 H 0.103208 0.360585 0.223951 0.050 Uiso 1 1 calc R U . . .
H3 H -0.088925 0.339455 0.284678 0.050 Uiso 1 1 calc R U . . .
H1 H 0.129713 0.295864 0.340725 0.050 Uiso 1 1 calc R U . . .
C1 C 0.0869(8) 0.5173(5) 0.3442(4) 0.0357(11) Uani 1 1 d . . . . .
H4 H 0.041363 0.591568 0.283839 0.043 Uiso 1 1 calc R U . . .
H5 H 0.243346 0.532588 0.370237 0.043 Uiso 1 1 calc R U . . .
C2 C -0.0423(8) 0.5444(5) 0.4467(4) 0.0370(11) Uani 1 1 d . . . . .
H7 H -0.036108 0.651533 0.466021 0.044 Uiso 1 1 calc R U . . .
H6 H -0.196329 0.518132 0.423055 0.044 Uiso 1 1 calc R U . . .

loop_
_atom_site_aniso_label
_atom_site_aniso_U_11
_atom_site_aniso_U_22
_atom_site_aniso_U_33
_atom_site_aniso_U_23
_atom_site_aniso_U_13
_atom_site_aniso_U_12
Br2 0.0243(2) 0.0519(3) 0.0265(3) -0.0010(2) 0.00198(18) -0.0009(2)
Br1 0.0268(3) 0.0315(3) 0.0469(3) 0.0023(2) 0.0000(2) 0.00339(18)
Cu1 0.0396(4) 0.0514(4) 0.0436(4) -0.0015(3) 0.0041(3) 0.0048(3)
N1 0.041(2) 0.046(2) 0.036(2) 0.001(2) -0.0010(19) 0.0093(19)
C1 0.033(3) 0.043(3) 0.032(3) -0.001(2) 0.007(2) -0.003(2)
C2 0.033(3) 0.043(3) 0.036(3) 0.003(2) 0.007(2) 0.002(2)

loop_
_atom_type_symbol
_atom_type_description
_atom_type_scat_dispersion_real
_atom_type_scat_dispersion_imag
_atom_type_scat_source
C C 0.0033 0.0016 'International Tables Vol C Tables 4.2.6.8 and 6.1.1.4'
H H 0.0000 0.0000 'International Tables Vol C Tables 4.2.6.8 and 6.1.1.4'
Br Br -0.2901 2.4595 'International Tables Vol C Tables 4.2.6.8 and 6.1.1.4'
Cu Cu 0.3201 1.2651 'International Tables Vol C Tables 4.2.6.8 and 6.1.1.4'
N N 0.0061 0.0033 'International Tables Vol C Tables 4.2.6.8 and 6.1.1.4'

loop_
_geom_angle_atom_site_label_1
_geom_angle_atom_site_label_2
_geom_angle_atom_site_label_3
_geom_angle
_geom_angle_site_symmetry_1
_geom_angle_site_symmetry_3
_geom_angle_publ_flag
Cu1 Br2 Cu1 73.46(3) . 3_756 ?
Cu1 Br1 Cu1 77.52(3) . 3_656 ?
Br2 Cu1 Br2 106.54(3) . 3_756 ?
Br2 Cu1 Br1 113.56(3) . . ?
Br2 Cu1 Br1 114.08(3) . 3_656 ?
Br2 Cu1 Br1 110.81(3) 3_756 3_656 ?
Br2 Cu1 Cu1 53.69(2) . 3_756 ?
Br2 Cu1 Cu1 52.85(2) 3_756 3_756 ?
Br1 Cu1 Br2 109.36(3) . 3_756 ?
Br1 Cu1 Br1 102.48(3) . 3_656 ?
Br1 Cu1 Cu1 127.67(4) . 3_756 ?
Br1 Cu1 Cu1 129.63(3) 3_656 3_756 ?
H2 N1 H3 109.5 . . ?
H2 N1 H1 109.5 . . ?
H3 N1 H1 109.5 . . ?
C1 N1 H2 109.5 . . ?
C1 N1 H3 109.5 . . ?
C1 N1 H1 109.5 . . ?
N1 C1 H4 108.9 . . ?
N1 C1 H5 108.9 . . ?
N1 C1 C2 113.3(4) . . ?
H4 C1 H5 107.7 . . ?
C2 C1 H4 108.9 . . ?
C2 C1 H5 108.9 . . ?
C1 C2 H7 108.8 . . ?
C1 C2 H6 108.8 . . ?
C2 C2 C1 113.6(5) 3_566 . ?
C2 C2 H7 108.8 3_566 . ?
C2 C2 H6 108.8 3_566 . ?
H7 C2 H6 107.7 . . ?

loop_
_geom_bond_atom_site_label_1
_geom_bond_atom_site_label_2
_geom_bond_distance
_geom_bond_site_symmetry_2
_geom_bond_publ_flag
Br2 Cu1 2.4745(8) . ?
Br2 Cu1 2.5015(8) 3_756 ?
Br1 Cu1 2.5031(8) 3_656 ?
Br1 Cu1 2.4777(7) . ?
Cu1 Cu1 2.9758(12) 3_756 ?
N1 H2 0.8900 . ?
N1 H3 0.8900 . ?
N1 H1 0.8900 . ?
N1 C1 1.486(5) . ?
C1 H4 0.9700 . ?
C1 H5 0.9700 . ?
C1 C2 1.524(6) . ?
C2 C2 1.492(9) 3_566 ?
C2 H7 0.9700 . ?
C2 H6 0.9700 . ?

loop_
_geom_torsion_atom_site_label_1
_geom_torsion_atom_site_label_2
_geom_torsion_atom_site_label_3
_geom_torsion_atom_site_label_4
_geom_torsion
_geom_torsion_site_symmetry_1
_geom_torsion_site_symmetry_2
_geom_torsion_site_symmetry_3
_geom_torsion_site_symmetry_4
_geom_torsion_publ_flag
N1 C1 C2 C2 69.1(7) . . . 3_566 ?
